data_7219383
loop_
_publ_author_name
'huang, shaofeng'
'zhao, hua'
'Li, Xiaoyan'
'wang, lin'
'Sun, Hongjian'

_publ_section_title
;
 Synthesis of [POCOP]-Pincer Iron and Cobalt Complexes via Csp3-H
 Activation and Catalytic Application of Iron Hydride in Hydrosilylation
 Reactions
;
_journal_name_full 'RSC Adv.'
_journal_paper_doi 10.1039/C5RA00072F
_journal_year 2015
_chemical_formula_moiety 'C59 H80 Ni O2 P4'
_chemical_formula_sum 'C59 H80 Ni O2 P4'
_chemical_formula_weight 1003.82
_chemical_name_systematic
;
 ?
;
_space_group_crystal_system triclinic
_space_group_IT_number 2
_space_group_name_Hall '-P 1'
_space_group_name_H-M_alt 'P -1'
_symmetry_space_group_name_Hall '-P 1'
_symmetry_space_group_name_H-M 'P -1'
_atom_sites_solution_hydrogens geom
_audit_creation_method SHELXL-2013
_audit_update_record
;
2014-01-09 deposited with the CCDC.
2015-01-23 downloaded from the CCDC.
;
_cell_angle_alpha 96.364(3)
_cell_angle_beta 92.785(3)
_cell_angle_gamma 118.212(3)
_cell_formula_units_Z 2
_cell_length_a 14.2600(5)
_cell_length_b 14.5978(6)
_cell_length_c 15.3049(7)
_cell_measurement_reflns_used 16881
_cell_measurement_temperature 180(2)
_cell_measurement_theta_max 26.00
_cell_measurement_theta_min 2.16
_cell_volume 2771.6(2)
_computing_cell_refinement 'STOE X-AREA'
_computing_data_collection 'STOE X-AREA'
_computing_data_reduction 'STOE X-RED'
_computing_structure_refinement 'SHELXL-2013 (Sheldrick, 2013)'
_computing_structure_solution 'SHELXS-2013 (Sheldrick, 2013)'
_diffrn_ambient_temperature 180(2)
_diffrn_detector 'image plate (34 cm diameter)'
_diffrn_detector_area_resol_mean 6.67
_diffrn_detector_type STOE
_diffrn_measured_fraction_theta_full 0.993
_diffrn_measured_fraction_theta_max 0.982
_diffrn_measurement_details ' 294 frames, detector distance = 130 mm'
_diffrn_measurement_device '2-circle goniometer'
_diffrn_measurement_device_type 'STOE IPDS 2T'
_diffrn_measurement_method 'rotation method'
_diffrn_radiation_collimation '0.5 mm diameter, monocapillary'
_diffrn_radiation_monochromator 'plane graphite'
_diffrn_radiation_polarisn_norm 0
_diffrn_radiation_type 'Mo K\a'
_diffrn_radiation_wavelength 0.71073
_diffrn_reflns_av_R_equivalents 0.0638
_diffrn_reflns_av_unetI/netI 0.0938
_diffrn_reflns_Laue_measured_fraction_full 0.993
_diffrn_reflns_Laue_measured_fraction_max 0.982
_diffrn_reflns_limit_h_max 17
_diffrn_reflns_limit_h_min -16
_diffrn_reflns_limit_k_max 15
_diffrn_reflns_limit_k_min -17
_diffrn_reflns_limit_l_max 18
_diffrn_reflns_limit_l_min -18
_diffrn_reflns_number 23118
_diffrn_reflns_point_group_measured_fraction_full 0.993
_diffrn_reflns_point_group_measured_fraction_max 0.982
_diffrn_reflns_theta_full 25.242
_diffrn_reflns_theta_max 25.688
_diffrn_reflns_theta_min 2.163
_diffrn_source 'sealed X-ray tube, 12 x 0.4 mm long-fine focus'
_diffrn_source_current 40
_diffrn_source_power 2.000
_diffrn_source_voltage 50
_exptl_absorpt_coefficient_mu 0.505
_exptl_absorpt_correction_T_max 0.9638
_exptl_absorpt_correction_T_min 0.9013
_exptl_absorpt_correction_type integration
_exptl_crystal_colour orange
_exptl_crystal_density_diffrn 1.203
_exptl_crystal_description rod
_exptl_crystal_F_000 1076
_exptl_crystal_size_max 0.26
_exptl_crystal_size_mid 0.10
_exptl_crystal_size_min 0.07
_refine_diff_density_max 0.259
_refine_diff_density_min -0.306
_refine_diff_density_rms 0.064
_refine_ls_extinction_method none
_refine_ls_goodness_of_fit_ref 0.939
_refine_ls_hydrogen_treatment constr
_refine_ls_matrix_type full
_refine_ls_number_parameters 613
_refine_ls_number_reflns 10325
_refine_ls_number_restraints 0
_refine_ls_restrained_S_all 0.939
_refine_ls_R_factor_all 0.0918
_refine_ls_R_factor_gt 0.0442
_refine_ls_shift/su_max 0.000
_refine_ls_shift/su_mean 0.000
_refine_ls_structure_factor_coef Fsqd
_refine_ls_weighting_details
;
 w=1/[\s^2^(Fo^2^)+(0.0327P)^2^]
 where P=(Fo^2^+2Fc^2^)/3
;
_refine_ls_weighting_scheme calc
_refine_ls_wR_factor_gt 0.0734
_refine_ls_wR_factor_ref 0.0845
_reflns_Friedel_coverage 0.000
_reflns_number_gt 6617
_reflns_number_total 10325
_reflns_threshold_expression 'I > 2\s(I)'
_cod_data_source_file c5ra00072f2.cif
_cod_data_source_block D:\1alle\2013Li38\abskorr\2013-Li38
_cod_original_cell_volume 2771.5(2)
_cod_database_code 7219383
_shelx_space_group_comment
;
The symmetry employed for this shelxl refinement is uniquely defined
by the following loop, which should always be used as a source of
symmetry information in preference to the above space-group names.
They are only intended as comments.
;
_shelxl_version_number 2013-2

loop_
_space_group_symop_operation_xyz
'x, y, z'
'-x, -y, -z'

loop_
_atom_site_label
_atom_site_type_symbol
_atom_site_fract_x
_atom_site_fract_y
_atom_site_fract_z
_atom_site_U_iso_or_equiv
_atom_site_adp_type
_atom_site_occupancy
_atom_site_site_symmetry_order
_atom_site_calc_flag
_atom_site_refinement_flags_posn
_atom_site_refinement_flags_adp
Ni1 Ni 0.34190(3) 0.57771(3) 0.27500(2) 0.01538(9) Uani 1 1 d . .
P1 P 0.19763(6) 0.45699(5) 0.19615(5) 0.01521(16) Uani 1 1 d . .
P2 P 0.42872(6) 0.72912(5) 0.23206(5) 0.01600(16) Uani 1 1 d . .
P3 P 0.29707(6) 0.60320(6) 0.40717(5) 0.01903(17) Uani 1 1 d . .
P4 P 0.46318(6) 0.52561(6) 0.28031(6) 0.02522(19) Uani 1 1 d . .
O1 O 0.08108(14) 0.46058(14) 0.17961(13) 0.0173(4) Uani 1 1 d . .
O2 O 0.39211(15) 0.82032(14) 0.26467(12) 0.0174(4) Uani 1 1 d . .
C1 C 0.1443(2) 0.3275(2) 0.23385(19) 0.0192(6) Uani 1 1 d . .
C2 C 0.1865(2) 0.3202(2) 0.3148(2) 0.0252(7) Uani 1 1 d . .
H2 H 0.2422 0.3821 0.3494 0.030 Uiso 1 1 calc R U
C3 C 0.1498(3) 0.2254(2) 0.3465(2) 0.0338(8) Uani 1 1 d . .
H3 H 0.1802 0.2224 0.4020 0.041 Uiso 1 1 calc R U
C4 C 0.0688(3) 0.1354(3) 0.2969(2) 0.0404(9) Uani 1 1 d . .
H4 H 0.0428 0.0698 0.3179 0.048 Uiso 1 1 calc R U
C5 C 0.0259(3) 0.1413(2) 0.2164(2) 0.0396(9) Uani 1 1 d . .
H5 H -0.0306 0.0793 0.1826 0.048 Uiso 1 1 calc R U
C6 C 0.0634(2) 0.2353(2) 0.1841(2) 0.0276(7) Uani 1 1 d . .
H6 H 0.0339 0.2373 0.1278 0.033 Uiso 1 1 calc R U
C7 C 0.1938(2) 0.4110(2) 0.07824(19) 0.0181(6) Uani 1 1 d . .
C8 C 0.1330(2) 0.4214(2) 0.01005(19) 0.0235(7) Uani 1 1 d . .
H8 H 0.0889 0.4524 0.0235 0.028 Uiso 1 1 calc R U
C9 C 0.1363(3) 0.3872(2) -0.0769(2) 0.0336(8) Uani 1 1 d . .
H9 H 0.0939 0.3945 -0.1227 0.040 Uiso 1 1 calc R U
C10 C 0.2002(3) 0.3428(3) -0.0984(2) 0.0382(9) Uani 1 1 d . .
H10 H 0.2023 0.3199 -0.1585 0.046 Uiso 1 1 calc R U
C11 C 0.2606(3) 0.3318(2) -0.0319(2) 0.0354(8) Uani 1 1 d . .
H11 H 0.3046 0.3010 -0.0460 0.043 Uiso 1 1 calc R U
C12 C 0.2577(3) 0.3655(2) 0.0557(2) 0.0273(7) Uani 1 1 d . .
H12 H 0.2999 0.3574 0.1011 0.033 Uiso 1 1 calc R U
C13 C 0.0541(2) 0.5322(2) 0.22243(18) 0.0157(6) Uani 1 1 d . .
C14 C 0.1163(2) 0.6398(2) 0.21750(18) 0.0159(6) Uani 1 1 d . .
C15 C 0.0945(2) 0.7106(2) 0.26902(18) 0.0177(6) Uani 1 1 d . .
H15 H 0.1390 0.7838 0.2690 0.021 Uiso 1 1 calc R U
C16 C 0.0112(2) 0.6788(2) 0.32000(19) 0.0194(6) Uani 1 1 d . .
C17 C -0.0580(2) 0.5711(2) 0.31224(19) 0.0215(6) Uani 1 1 d . .
H17 H -0.1197 0.5478 0.3429 0.026 Uiso 1 1 calc R U
C18 C -0.0412(2) 0.4958(2) 0.26169(19) 0.0183(6) Uani 1 1 d . .
C19 C 0.1952(2) 0.67520(19) 0.14945(18) 0.0156(6) Uani 1 1 d . .
H19A H 0.2489 0.6515 0.1599 0.019 Uiso 1 1 calc R U
H19B H 0.1565 0.6417 0.0896 0.019 Uiso 1 1 calc R U
C20 C 0.2522(2) 0.7931(2) 0.15322(18) 0.0143(6) Uani 1 1 d . .
C21 C 0.3404(2) 0.8606(2) 0.21467(17) 0.0145(6) Uani 1 1 d . .
C22 C 0.3751(2) 0.9690(2) 0.23101(19) 0.0174(6) Uani 1 1 d . .
C23 C 0.3220(2) 1.0064(2) 0.17879(19) 0.0208(6) Uani 1 1 d . .
H23 H 0.3439 1.0795 0.1889 0.025 Uiso 1 1 calc R U
C24 C 0.2386(2) 0.9425(2) 0.1125(2) 0.0222(7) Uani 1 1 d . .
C25 C 0.2056(2) 0.8361(2) 0.10188(19) 0.0201(6) Uani 1 1 d . .
H25 H 0.1484 0.7906 0.0574 0.024 Uiso 1 1 calc R U
C26 C -0.0064(3) 0.7579(2) 0.3828(2) 0.0294(7) Uani 1 1 d . .
C27 C 0.0361(5) 0.8626(3) 0.3499(4) 0.095(2) Uani 1 1 d . .
H27A H 0.0057 0.8516 0.2884 0.114 Uiso 1 1 calc R U
H27B H 0.1144 0.8959 0.3530 0.114 Uiso 1 1 calc R U
H27C H 0.0159 0.9082 0.3868 0.114 Uiso 1 1 calc R U
C28 C -0.1242(3) 0.7194(3) 0.3931(3) 0.0513(11) Uani 1 1 d . .
H28A H -0.1512 0.6579 0.4239 0.062 Uiso 1 1 calc R U
H28B H -0.1651 0.6999 0.3346 0.062 Uiso 1 1 calc R U
H28C H -0.1322 0.7755 0.4276 0.062 Uiso 1 1 calc R U
C29 C 0.0498(4) 0.7711(4) 0.4742(3) 0.0718(15) Uani 1 1 d . .
H29A H 0.1274 0.8041 0.4718 0.086 Uiso 1 1 calc R U
H29B H 0.0246 0.7020 0.4929 0.086 Uiso 1 1 calc R U
H29C H 0.0336 0.8156 0.5166 0.086 Uiso 1 1 calc R U
C30 C -0.1291(2) 0.3787(2) 0.2482(2) 0.0253(7) Uani 1 1 d . .
C31 C -0.2364(2) 0.3686(2) 0.2736(2) 0.0358(8) Uani 1 1 d . .
H31A H -0.2553 0.4128 0.2409 0.043 Uiso 1 1 calc R U
H31B H -0.2296 0.3916 0.3373 0.043 Uiso 1 1 calc R U
H31C H -0.2925 0.2951 0.2586 0.043 Uiso 1 1 calc R U
C32 C -0.1495(3) 0.3307(2) 0.1504(2) 0.0347(8) Uani 1 1 d . .
H32A H -0.0865 0.3259 0.1332 0.042 Uiso 1 1 calc R U
H32B H -0.1630 0.3754 0.1140 0.042 Uiso 1 1 calc R U
H32C H -0.2119 0.2603 0.1414 0.042 Uiso 1 1 calc R U
C33 C -0.0979(3) 0.3169(2) 0.3066(3) 0.0372(9) Uani 1 1 d . .
H33A H -0.0894 0.3469 0.3689 0.045 Uiso 1 1 calc R U
H33B H -0.0302 0.3210 0.2913 0.045 Uiso 1 1 calc R U
H33C H -0.1542 0.2432 0.2971 0.045 Uiso 1 1 calc R U
C34 C 0.4636(2) 1.0453(2) 0.30427(19) 0.0240(7) Uani 1 1 d . .
C35 C 0.4400(3) 1.0049(2) 0.3935(2) 0.0397(9) Uani 1 1 d . .
H35C H 0.4949 1.0564 0.4403 0.048 Uiso 1 1 calc R U
H35B H 0.4405 0.9377 0.3905 0.048 Uiso 1 1 calc R U
H35A H 0.3695 0.9949 0.4067 0.048 Uiso 1 1 calc R U
C36 C 0.5729(2) 1.0595(2) 0.2821(2) 0.0336(8) Uani 1 1 d . .
H36C H 0.6282 1.1074 0.3302 0.040 Uiso 1 1 calc R U
H36B H 0.5892 1.0890 0.2269 0.040 Uiso 1 1 calc R U
H36A H 0.5711 0.9911 0.2752 0.040 Uiso 1 1 calc R U
C37 C 0.4715(3) 1.1549(2) 0.3178(2) 0.0332(8) Uani 1 1 d . .
H37A H 0.4022 1.1483 0.3309 0.040 Uiso 1 1 calc R U
H37B H 0.4912 1.1867 0.2639 0.040 Uiso 1 1 calc R U
H37C H 0.5263 1.1996 0.3673 0.040 Uiso 1 1 calc R U
C38 C 0.1811(2) 0.9848(2) 0.0557(3) 0.0382(9) Uani 1 1 d . .
C39 C 0.2014(3) 0.9682(3) -0.0402(3) 0.0584(13) Uani 1 1 d . .
H39C H 0.1716 1.0018 -0.0763 0.070 Uiso 1 1 calc R U
H39B H 0.1669 0.8927 -0.0623 0.070 Uiso 1 1 calc R U
H39A H 0.2787 0.9995 -0.0435 0.070 Uiso 1 1 calc R U
C40 C 0.2216(3) 1.1028(3) 0.0843(3) 0.0528(12) Uani 1 1 d . .
H40C H 0.1824 1.1264 0.0465 0.063 Uiso 1 1 calc R U
H40B H 0.2983 1.1421 0.0784 0.063 Uiso 1 1 calc R U
H40A H 0.2100 1.1152 0.1461 0.063 Uiso 1 1 calc R U
C41 C 0.0614(3) 0.9253(3) 0.0640(3) 0.0575(13) Uani 1 1 d . .
H41C H 0.0238 0.9516 0.0275 0.069 Uiso 1 1 calc R U
H41B H 0.0495 0.9360 0.1260 0.069 Uiso 1 1 calc R U
H41A H 0.0339 0.8501 0.0439 0.069 Uiso 1 1 calc R U
C42 C 0.4433(2) 0.7431(2) 0.11505(18) 0.0183(6) Uani 1 1 d . .
C43 C 0.4074(2) 0.6524(2) 0.0543(2) 0.0290(7) Uani 1 1 d . .
H43 H 0.3788 0.5861 0.0744 0.035 Uiso 1 1 calc R U
C44 C 0.4127(3) 0.6570(3) -0.0352(2) 0.0454(10) Uani 1 1 d . .
H44 H 0.3872 0.5940 -0.0761 0.055 Uiso 1 1 calc R U
C45 C 0.4545(3) 0.7517(3) -0.0652(2) 0.0465(10) Uani 1 1 d . .
H45 H 0.4582 0.7543 -0.1267 0.056 Uiso 1 1 calc R U
C46 C 0.4915(3) 0.8437(3) -0.0063(2) 0.0372(8) Uani 1 1 d . .
H46 H 0.5202 0.9096 -0.0272 0.045 Uiso 1 1 calc R U
C47 C 0.4864(2) 0.8392(2) 0.0835(2) 0.0262(7) Uani 1 1 d . .
H47 H 0.5125 0.9025 0.1240 0.031 Uiso 1 1 calc R U
C48 C 0.5705(2) 0.8094(2) 0.2796(2) 0.0217(7) Uani 1 1 d . .
C49 C 0.6560(2) 0.8341(2) 0.2310(2) 0.0296(7) Uani 1 1 d . .
H49 H 0.6430 0.8116 0.1688 0.036 Uiso 1 1 calc R U
C50 C 0.7611(3) 0.8915(3) 0.2717(3) 0.0448(10) Uani 1 1 d . .
H50 H 0.8193 0.9067 0.2377 0.054 Uiso 1 1 calc R U
C51 C 0.7803(3) 0.9261(3) 0.3614(3) 0.0464(10) Uani 1 1 d . .
H51 H 0.8519 0.9664 0.3890 0.056 Uiso 1 1 calc R U
C52 C 0.6965(3) 0.9028(3) 0.4110(2) 0.0387(9) Uani 1 1 d . .
H52 H 0.7100 0.9274 0.4728 0.046 Uiso 1 1 calc R U
C53 C 0.5922(2) 0.8432(2) 0.3709(2) 0.0279(7) Uani 1 1 d . .
H53 H 0.5345 0.8251 0.4060 0.033 Uiso 1 1 calc R U
C54 C 0.3063(3) 0.7296(2) 0.4488(2) 0.0305(7) Uani 1 1 d . .
H54A H 0.2639 0.7457 0.4069 0.037 Uiso 1 1 calc R U
H54B H 0.3813 0.7847 0.4554 0.037 Uiso 1 1 calc R U
H54C H 0.2785 0.7262 0.5063 0.037 Uiso 1 1 calc R U
C55 C 0.3720(3) 0.5896(3) 0.5007(2) 0.0376(8) Uani 1 1 d . .
H55A H 0.4479 0.6414 0.5038 0.045 Uiso 1 1 calc R U
H55B H 0.3639 0.5186 0.4927 0.045 Uiso 1 1 calc R U
H55C H 0.3442 0.6014 0.5557 0.045 Uiso 1 1 calc R U
C56 C 0.1601(2) 0.5211(3) 0.4328(2) 0.0342(8) Uani 1 1 d . .
H56A H 0.1415 0.4468 0.4203 0.041 Uiso 1 1 calc R U
H56B H 0.1101 0.5335 0.3963 0.041 Uiso 1 1 calc R U
H56C H 0.1557 0.5392 0.4956 0.041 Uiso 1 1 calc R U
C57 C 0.5771(3) 0.5939(3) 0.3670(3) 0.0401(9) Uani 1 1 d . .
H57C H 0.6267 0.5655 0.3591 0.048 Uiso 1 1 calc R U
H57B H 0.5513 0.5834 0.4251 0.048 Uiso 1 1 calc R U
H57A H 0.6143 0.6692 0.3631 0.048 Uiso 1 1 calc R U
C58 C 0.4336(3) 0.3909(3) 0.2908(3) 0.0442(10) Uani 1 1 d . .
H58C H 0.4989 0.3848 0.2868 0.053 Uiso 1 1 calc R U
H58B H 0.3785 0.3416 0.2432 0.053 Uiso 1 1 calc R U
H58A H 0.4076 0.3742 0.3482 0.053 Uiso 1 1 calc R U
C59 C 0.5379(3) 0.5414(3) 0.1842(3) 0.0426(9) Uani 1 1 d . .
H59A H 0.5712 0.6150 0.1745 0.051 Uiso 1 1 calc R U
H59B H 0.4889 0.4962 0.1317 0.051 Uiso 1 1 calc R U
H59C H 0.5937 0.5215 0.1948 0.051 Uiso 1 1 calc R U

loop_
_atom_site_aniso_label
_atom_site_aniso_U_11
_atom_site_aniso_U_22
_atom_site_aniso_U_33
_atom_site_aniso_U_23
_atom_site_aniso_U_13
_atom_site_aniso_U_12
Ni1 0.01617(19) 0.01319(18) 0.0171(2) 0.00312(14) 0.00046(15) 0.00731(15)
P1 0.0169(4) 0.0120(3) 0.0173(4) 0.0021(3) 0.0019(3) 0.0074(3)
P2 0.0153(4) 0.0144(3) 0.0185(4) 0.0038(3) 0.0014(3) 0.0071(3)
P3 0.0207(4) 0.0190(4) 0.0163(4) 0.0038(3) 0.0005(3) 0.0086(3)
P4 0.0220(4) 0.0198(4) 0.0381(5) 0.0069(4) 0.0020(4) 0.0130(3)
O1 0.0148(9) 0.0141(9) 0.0221(11) -0.0008(8) 0.0010(8) 0.0070(8)
O2 0.0247(10) 0.0145(9) 0.0165(10) 0.0023(8) -0.0016(8) 0.0125(8)
C1 0.0258(15) 0.0145(14) 0.0206(15) 0.0051(12) 0.0059(12) 0.0116(12)
C2 0.0292(17) 0.0187(15) 0.0258(17) 0.0020(13) -0.0021(13) 0.0108(13)
C3 0.044(2) 0.0291(17) 0.0303(19) 0.0154(15) 0.0031(16) 0.0167(15)
C4 0.051(2) 0.0220(17) 0.049(2) 0.0201(16) 0.0103(18) 0.0147(16)
C5 0.044(2) 0.0155(16) 0.047(2) 0.0031(15) -0.0041(17) 0.0055(14)
C6 0.0325(17) 0.0170(15) 0.0294(18) 0.0011(13) -0.0031(14) 0.0098(13)
C7 0.0198(15) 0.0101(13) 0.0202(15) 0.0037(11) 0.0056(12) 0.0031(11)
C8 0.0262(16) 0.0247(16) 0.0183(15) -0.0010(12) 0.0001(13) 0.0122(13)
C9 0.0389(19) 0.0305(18) 0.0246(18) 0.0009(14) -0.0018(15) 0.0124(15)
C10 0.048(2) 0.0352(19) 0.0211(18) 0.0006(15) 0.0123(16) 0.0121(17)
C11 0.045(2) 0.0276(17) 0.035(2) -0.0002(15) 0.0150(16) 0.0191(16)
C12 0.0363(18) 0.0251(16) 0.0264(17) 0.0043(13) 0.0062(14) 0.0192(14)
C13 0.0184(14) 0.0139(13) 0.0160(14) -0.0012(11) -0.0027(11) 0.0098(11)
C14 0.0153(14) 0.0166(14) 0.0166(14) 0.0028(11) -0.0014(11) 0.0085(11)
C15 0.0199(15) 0.0139(13) 0.0206(15) 0.0036(11) 0.0018(12) 0.0089(11)
C16 0.0224(15) 0.0202(14) 0.0196(15) 0.0047(12) 0.0027(12) 0.0131(12)
C17 0.0180(15) 0.0241(15) 0.0253(16) 0.0080(13) 0.0099(12) 0.0109(12)
C18 0.0167(14) 0.0159(14) 0.0213(15) 0.0070(12) 0.0016(12) 0.0063(11)
C19 0.0140(13) 0.0131(13) 0.0184(15) 0.0040(11) 0.0019(11) 0.0052(11)
C20 0.0134(13) 0.0121(13) 0.0171(14) 0.0047(11) 0.0053(11) 0.0050(11)
C21 0.0153(13) 0.0165(13) 0.0149(14) 0.0057(11) 0.0052(11) 0.0092(11)
C22 0.0175(14) 0.0142(13) 0.0201(15) 0.0050(11) 0.0038(12) 0.0067(11)
C23 0.0216(15) 0.0130(13) 0.0277(17) 0.0044(12) 0.0039(13) 0.0078(12)
C24 0.0195(15) 0.0200(15) 0.0306(17) 0.0131(13) 0.0024(13) 0.0103(12)
C25 0.0155(14) 0.0170(14) 0.0253(16) 0.0058(12) -0.0029(12) 0.0058(11)
C26 0.0365(19) 0.0271(17) 0.0306(18) 0.0040(14) 0.0122(15) 0.0195(15)
C27 0.159(5) 0.042(2) 0.125(5) 0.039(3) 0.111(4) 0.066(3)
C28 0.045(2) 0.058(2) 0.061(3) -0.006(2) 0.012(2) 0.035(2)
C29 0.085(3) 0.102(4) 0.046(3) -0.037(3) -0.018(2) 0.071(3)
C30 0.0162(15) 0.0186(15) 0.0372(18) 0.0038(13) 0.0083(13) 0.0050(12)
C31 0.0210(17) 0.0272(17) 0.052(2) 0.0069(16) 0.0146(15) 0.0048(14)
C32 0.0246(17) 0.0252(17) 0.041(2) -0.0040(15) 0.0009(15) 0.0032(14)
C33 0.0333(19) 0.0226(16) 0.054(2) 0.0178(16) 0.0071(17) 0.0090(14)
C34 0.0323(17) 0.0139(14) 0.0205(16) 0.0025(12) -0.0047(13) 0.0076(12)
C35 0.066(2) 0.0202(16) 0.0219(18) -0.0001(13) -0.0039(17) 0.0130(16)
C36 0.0268(17) 0.0205(16) 0.042(2) -0.0013(14) -0.0106(15) 0.0051(13)
C37 0.048(2) 0.0155(15) 0.0318(19) -0.0019(13) -0.0043(16) 0.0135(14)
C38 0.0266(17) 0.0247(17) 0.061(3) 0.0206(16) -0.0112(17) 0.0095(14)
C39 0.057(3) 0.049(2) 0.053(3) 0.032(2) -0.020(2) 0.0100(19)
C40 0.040(2) 0.0256(18) 0.094(3) 0.023(2) -0.016(2) 0.0157(16)
C41 0.0282(19) 0.032(2) 0.113(4) 0.029(2) -0.013(2) 0.0136(16)
C42 0.0152(14) 0.0230(15) 0.0180(15) 0.0043(12) 0.0039(12) 0.0097(12)
C43 0.0285(17) 0.0259(16) 0.0260(17) 0.0004(13) 0.0083(14) 0.0080(14)
C44 0.047(2) 0.046(2) 0.027(2) -0.0065(17) 0.0125(17) 0.0112(18)
C45 0.046(2) 0.060(3) 0.0194(18) 0.0072(17) 0.0088(16) 0.0140(19)
C46 0.038(2) 0.047(2) 0.0313(19) 0.0232(17) 0.0121(16) 0.0209(17)
C47 0.0263(17) 0.0265(16) 0.0260(17) 0.0078(13) 0.0062(13) 0.0119(13)
C48 0.0199(15) 0.0144(14) 0.0307(18) 0.0045(12) -0.0006(13) 0.0084(12)
C49 0.0211(16) 0.0304(17) 0.0373(19) 0.0099(15) 0.0054(14) 0.0113(14)
C50 0.0222(18) 0.048(2) 0.058(3) 0.0128(19) 0.0058(17) 0.0103(16)
C51 0.0198(18) 0.044(2) 0.064(3) -0.0007(19) -0.0124(19) 0.0093(16)
C52 0.0321(19) 0.040(2) 0.038(2) -0.0072(16) -0.0121(17) 0.0163(16)
C53 0.0237(16) 0.0324(17) 0.0268(18) 0.0002(14) -0.0014(14) 0.0141(14)
C54 0.0357(18) 0.0281(17) 0.0297(18) 0.0042(14) 0.0081(15) 0.0165(15)
C55 0.045(2) 0.054(2) 0.0239(18) 0.0079(16) -0.0005(15) 0.0321(18)
C56 0.0272(17) 0.0335(18) 0.0281(18) -0.0008(14) 0.0061(14) 0.0044(14)
C57 0.0295(18) 0.0373(19) 0.059(2) 0.0082(18) -0.0054(17) 0.0212(16)
C58 0.038(2) 0.0302(18) 0.073(3) 0.0130(18) 0.0023(19) 0.0227(16)
C59 0.038(2) 0.042(2) 0.059(3) 0.0089(18) 0.0195(18) 0.0271(17)

loop_
_atom_type_symbol
_atom_type_description
_atom_type_scat_dispersion_real
_atom_type_scat_dispersion_imag
_atom_type_scat_source
C C 0.0033 0.0016 'International Tables Vol C Tables 4.2.6.8 and 6.1.1.4'
H H 0.0000 0.0000 'International Tables Vol C Tables 4.2.6.8 and 6.1.1.4'
O O 0.0106 0.0060 'International Tables Vol C Tables 4.2.6.8 and 6.1.1.4'
P P 0.1023 0.0942 'International Tables Vol C Tables 4.2.6.8 and 6.1.1.4'
Ni Ni 0.3393 1.1124 'International Tables Vol C Tables 4.2.6.8 and 6.1.1.4'

loop_
_exptl_crystal_face_index_h
_exptl_crystal_face_index_k
_exptl_crystal_face_index_l
_exptl_crystal_face_perp_dist
0 0 1 0.0910
0 0 -1 0.0070
0 1 0 0.1430
0 -1 0 0.1200
-1 1 0 0.0540
1 -1 0 0.0160

loop_
_geom_angle_atom_site_label_1
_geom_angle_atom_site_label_2
_geom_angle_atom_site_label_3
_geom_angle
P1 Ni1 P2 119.50(3)
P1 Ni1 P4 109.63(3)
P2 Ni1 P4 101.93(3)
P1 Ni1 P3 106.47(3)
P2 Ni1 P3 107.91(3)
P4 Ni1 P3 111.39(3)
O1 P1 C7 93.10(11)
O1 P1 C1 98.57(11)
C7 P1 C1 97.11(13)
O1 P1 Ni1 125.69(7)
C7 P1 Ni1 122.70(9)
C1 P1 Ni1 113.69(9)
O2 P2 C42 101.38(11)
O2 P2 C48 95.89(11)
C42 P2 C48 99.64(13)
O2 P2 Ni1 117.24(8)
C42 P2 Ni1 122.26(9)
C48 P2 Ni1 115.92(9)
C54 P3 C55 99.58(16)
C54 P3 C56 96.44(16)
C55 P3 C56 99.42(16)
C54 P3 Ni1 119.82(11)
C55 P3 Ni1 116.89(12)
C56 P3 Ni1 120.32(11)
C59 P4 C57 98.45(18)
C59 P4 C58 97.99(18)
C57 P4 C58 97.46(16)
C59 P4 Ni1 115.61(12)
C57 P4 Ni1 118.40(12)
C58 P4 Ni1 124.06(12)
C13 O1 P1 127.55(15)
C21 O2 P2 129.10(17)
C2 C1 C6 117.8(3)
C2 C1 P1 119.3(2)
C6 C1 P1 122.9(2)
C3 C2 C1 121.9(3)
C4 C3 C2 119.5(3)
C3 C4 C5 119.4(3)
C6 C5 C4 121.3(3)
C5 C6 C1 120.1(3)
C8 C7 C12 117.9(3)
C8 C7 P1 123.9(2)
C12 C7 P1 118.1(2)
C9 C8 C7 120.5(3)
C10 C9 C8 121.0(3)
C11 C10 C9 119.2(3)
C10 C11 C12 120.3(3)
C11 C12 C7 121.0(3)
O1 C13 C18 119.6(2)
O1 C13 C14 119.6(3)
C18 C13 C14 120.4(2)
C15 C14 C13 118.2(3)
C15 C14 C19 121.2(2)
C13 C14 C19 120.2(2)
C16 C15 C14 122.4(3)
C15 C16 C17 117.1(3)
C15 C16 C26 122.0(3)
C17 C16 C26 120.9(3)
C16 C17 C18 123.2(3)
C17 C18 C13 116.9(2)
C17 C18 C30 119.5(3)
C13 C18 C30 123.6(3)
C20 C19 C14 112.1(2)
C25 C20 C21 118.6(2)
C25 C20 C19 117.9(2)
C21 C20 C19 122.9(2)
O2 C21 C20 120.1(2)
O2 C21 C22 118.6(2)
C20 C21 C22 121.2(2)
C23 C22 C21 116.8(2)
C23 C22 C34 119.4(2)
C21 C22 C34 123.7(2)
C24 C23 C22 123.5(3)
C25 C24 C23 116.9(2)
C25 C24 C38 120.2(3)
C23 C24 C38 122.9(3)
C24 C25 C20 122.7(2)
C27 C26 C28 107.4(3)
C27 C26 C29 110.5(4)
C28 C26 C29 106.9(3)
C27 C26 C16 111.3(3)
C28 C26 C16 112.4(3)
C29 C26 C16 108.2(3)
C33 C30 C32 111.3(3)
C33 C30 C31 107.6(3)
C32 C30 C31 106.3(2)
C33 C30 C18 110.6(2)
C32 C30 C18 110.4(3)
C31 C30 C18 110.7(2)
C36 C34 C22 110.6(3)
C36 C34 C35 110.0(3)
C22 C34 C35 110.3(2)
C36 C34 C37 107.6(2)
C22 C34 C37 112.5(2)
C35 C34 C37 105.8(3)
C39 C38 C41 110.3(3)
C39 C38 C24 108.6(3)
C41 C38 C24 108.9(3)
C39 C38 C40 108.2(3)
C41 C38 C40 108.6(3)
C24 C38 C40 112.2(3)
C43 C42 C47 118.0(3)
C43 C42 P2 118.0(2)
C47 C42 P2 124.0(2)
C44 C43 C42 121.0(3)
C45 C44 C43 120.2(3)
C44 C45 C46 120.3(3)
C45 C46 C47 119.5(3)
C46 C47 C42 120.9(3)
C49 C48 C53 118.1(3)
C49 C48 P2 124.0(2)
C53 C48 P2 117.8(2)
C48 C49 C50 121.0(3)
C51 C50 C49 119.8(4)
C52 C51 C50 120.3(3)
C51 C52 C53 119.9(3)
C52 C53 C48 120.9(3)

loop_
_geom_bond_atom_site_label_1
_geom_bond_atom_site_label_2
_geom_bond_distance
Ni1 P1 2.1572(8)
Ni1 P2 2.1595(8)
Ni1 P4 2.1955(8)
Ni1 P3 2.1960(9)
P1 O1 1.6952(19)
P1 C7 1.843(3)
P1 C1 1.847(3)
P2 O2 1.6820(19)
P2 C42 1.835(3)
P2 C48 1.849(3)
P3 C54 1.825(3)
P3 C55 1.829(3)
P3 C56 1.836(3)
P4 C59 1.830(4)
P4 C57 1.833(3)
P4 C58 1.834(3)
O1 C13 1.387(3)
O2 C21 1.389(3)
C1 C2 1.387(4)
C1 C6 1.393(4)
C2 C3 1.383(4)
C3 C4 1.377(5)
C4 C5 1.377(5)
C5 C6 1.377(4)
C7 C8 1.392(4)
C7 C12 1.394(4)
C8 C9 1.380(4)
C9 C10 1.379(5)
C10 C11 1.373(5)
C11 C12 1.385(4)
C13 C18 1.399(4)
C13 C14 1.405(4)
C14 C15 1.391(4)
C14 C19 1.518(4)
C15 C16 1.373(4)
C16 C17 1.393(4)
C16 C26 1.540(4)
C17 C18 1.394(4)
C18 C30 1.551(4)
C19 C20 1.509(3)
C20 C25 1.381(4)
C20 C21 1.395(3)
C21 C22 1.404(4)
C22 C23 1.393(4)
C22 C34 1.532(4)
C23 C24 1.392(4)
C24 C25 1.380(4)
C24 C38 1.528(4)
C26 C27 1.511(5)
C26 C28 1.523(5)
C26 C29 1.523(5)
C30 C33 1.526(4)
C30 C32 1.532(4)
C30 C31 1.540(4)
C34 C36 1.532(5)
C34 C35 1.537(4)
C34 C37 1.539(4)
C38 C39 1.525(6)
C38 C41 1.527(5)
C38 C40 1.537(5)
C42 C43 1.385(4)
C42 C47 1.395(4)
C43 C44 1.383(5)
C44 C45 1.365(5)
C45 C46 1.382(5)
C46 C47 1.386(4)
C48 C49 1.378(4)
C48 C53 1.398(4)
C49 C50 1.395(4)
C50 C51 1.376(6)
C51 C52 1.372(5)
C52 C53 1.384(4)
